data_2223278
loop_
_publ_author_name
'Ma, Liang'
'Li, Yun-Feng'
'Meng, Xiang-Bao'
'Li, Zhong-Jun'

_publ_section_title
3,4-<i>O</i>-Isopropylidene-2,7-di-<i>O</i>-<i>p</i>-tolylsulfonyl-\a-<small>L</small>-<i>xylo</i>-3-heptulo-3,6-furanosononitrile
_journal_coeditor_code BH2226
_journal_issue 10
_journal_name_full 'Acta Crystallographica Section E'
_journal_page_first o2437
_journal_paper_doi 10.1107/S1600536809032565
_journal_volume 65
_journal_year 2009
_chemical_formula_iupac 'C24 H27 N O10 S2'
_chemical_formula_moiety 'C24 H27 N O10 S2'
_chemical_formula_sum 'C24 H27 N O10 S2'
_chemical_formula_weight 553.59
_chemical_name_systematic
;
3,4-<i>O</i>-Isopropylidene-2,7-di-<i>O</i>-<i>p</i>-tolylsulfonyl-
\a-L-<i>xylo</i>-3-heptulo-3,6-furanosononitrile
;
_space_group_IT_number 4
_symmetry_cell_setting monoclinic
_symmetry_space_group_name_Hall 'P 2yb'
_symmetry_space_group_name_H-M 'P 1 21 1'
_atom_sites_solution_hydrogens geom
_atom_sites_solution_primary direct
_atom_sites_solution_secondary difmap
_audit_creation_method SHELXL-97
_cell_angle_alpha 90.00
_cell_angle_beta 103.00(3)
_cell_angle_gamma 90.00
_cell_formula_units_Z 2
_cell_length_a 5.6342(11)
_cell_length_b 28.771(6)
_cell_length_c 8.3226(17)
_cell_measurement_reflns_used 3787
_cell_measurement_temperature 113(2)
_cell_measurement_theta_max 27.5
_cell_measurement_theta_min 1.5
_cell_volume 1314.5(5)
_computing_cell_refinement 'CrystalClear (Rigaku, 2005)'
_computing_data_collection 'CrystalClear (Rigaku, 2005)'
_computing_data_reduction 'CrystalClear (Rigaku, 2005)'
_computing_molecular_graphics 'SHELXTL (Sheldrick, 2008)'
_computing_publication_material 'SHELXTL (Sheldrick, 2008)'
_computing_structure_refinement 'SHELXL97 (Sheldrick, 2008)'
_computing_structure_solution 'SHELXS97 (Sheldrick, 2008)'
_diffrn_ambient_temperature 113(2)
_diffrn_detector_area_resol_mean 7.31
_diffrn_measured_fraction_theta_full 0.960
_diffrn_measured_fraction_theta_max 0.945
_diffrn_measurement_device_type 'Rigaku Saturn CCD area-detector'
_diffrn_measurement_method '\w and \f'
_diffrn_radiation_monochromator confocal
_diffrn_radiation_source 'rotating anode'
_diffrn_radiation_type MoK\a
_diffrn_radiation_wavelength 0.71073
_diffrn_reflns_av_R_equivalents 0.0392
_diffrn_reflns_av_sigmaI/netI 0.0754
_diffrn_reflns_limit_h_max 7
_diffrn_reflns_limit_h_min -7
_diffrn_reflns_limit_k_max 36
_diffrn_reflns_limit_k_min -37
_diffrn_reflns_limit_l_max 10
_diffrn_reflns_limit_l_min -8
_diffrn_reflns_number 8980
_diffrn_reflns_theta_full 25.00
_diffrn_reflns_theta_max 27.89
_diffrn_reflns_theta_min 2.51
_diffrn_standards_decay_% 0
_diffrn_standards_interval_count 0
_diffrn_standards_interval_time 0
_diffrn_standards_number 0
_exptl_absorpt_coefficient_mu 0.259
_exptl_absorpt_correction_T_max 0.9796
_exptl_absorpt_correction_T_min 0.9598
_exptl_absorpt_correction_type multi-scan
_exptl_absorpt_process_details '(CrystalClear; Rigaku, 2005)'
_exptl_crystal_colour colourless
_exptl_crystal_density_diffrn 1.399
_exptl_crystal_density_method 'not measured'
_exptl_crystal_description block
_exptl_crystal_F_000 580
_exptl_crystal_size_max 0.16
_exptl_crystal_size_mid 0.12
_exptl_crystal_size_min 0.08
_refine_diff_density_max 0.313
_refine_diff_density_min -0.506
_refine_ls_abs_structure_details 'Flack (1983), 1570 Friedel pairs'
_refine_ls_abs_structure_Flack 0.07(7)
_refine_ls_extinction_method none
_refine_ls_goodness_of_fit_ref 1.047
_refine_ls_hydrogen_treatment constr
_refine_ls_matrix_type full
_refine_ls_number_parameters 339
_refine_ls_number_reflns 4781
_refine_ls_number_restraints 1
_refine_ls_restrained_S_all 1.047
_refine_ls_R_factor_all 0.0545
_refine_ls_R_factor_gt 0.0487
_refine_ls_shift/su_max 0.001
_refine_ls_shift/su_mean 0.000
_refine_ls_structure_factor_coef Fsqd
_refine_ls_weighting_details 'calc w=1/[\s^2^(Fo^2^)+(0.0656P)^2^] where P=(Fo^2^+2Fc^2^)/3'
_refine_ls_weighting_scheme calc
_refine_ls_wR_factor_gt 0.1190
_refine_ls_wR_factor_ref 0.1270
_reflns_number_gt 4228
_reflns_number_total 4781
_reflns_threshold_expression I>2\s(I)
_cod_data_source_file bh2226.cif
_cod_data_source_block I
_cod_original_sg_symbol_H-M 'P 21'
_cod_database_code 2223278
_cod_database_fobs_code 2223278

loop_
_symmetry_equiv_pos_as_xyz
'x, y, z'
'-x, y+1/2, -z'

loop_
_atom_site_type_symbol
_atom_site_label
_atom_site_fract_x
_atom_site_fract_y
_atom_site_fract_z
_atom_site_U_iso_or_equiv
_atom_site_adp_type
_atom_site_calc_flag
_atom_site_refinement_flags
_atom_site_occupancy
_atom_site_disorder_assembly
_atom_site_disorder_group
S S1 -0.32882(13) 0.19945(2) 0.07345(11) 0.01793(18) Uani d . 1 . .
S S2 -0.17570(13) 0.48019(2) 0.32977(11) 0.01893(18) Uani d . 1 . .
N N1 0.2652(6) 0.26412(11) 0.3805(5) 0.0315(7) Uani d . 1 . .
O O1 -0.4314(4) 0.48295(9) 0.3207(3) 0.0262(6) Uani d . 1 . .
O O2 -0.0775(4) 0.49967(8) 0.2009(3) 0.0252(6) Uani d . 1 . .
O O3 -0.1224(4) 0.42629(8) 0.3418(3) 0.0210(5) Uani d . 1 . .
O O4 -0.0948(4) 0.34836(7) 0.1318(3) 0.0196(5) Uani d . 1 . .
O O5 0.4380(4) 0.35399(8) 0.2068(3) 0.0244(5) Uani d . 1 . .
H H5 0.5668 0.3487 0.1801 0.037 Uiso calc R 1 . .
O O6 0.0421(4) 0.35979(9) -0.2024(3) 0.0267(6) Uani d . 1 . .
O O7 -0.2485(4) 0.31572(8) -0.1269(3) 0.0206(5) Uani d . 1 . .
O O8 -0.2598(4) 0.25334(7) 0.1007(3) 0.0196(5) Uani d . 1 . .
O O9 -0.2258(4) 0.18218(8) -0.0567(3) 0.0232(5) Uani d . 1 . .
O O10 -0.5865(4) 0.19956(9) 0.0566(3) 0.0232(5) Uani d . 1 . .
C C1 -0.0181(6) 0.50230(11) 0.5188(5) 0.0199(7) Uani d . 1 . .
C C2 -0.1140(7) 0.49476(12) 0.6580(5) 0.0283(9) Uani d . 1 . .
H H2 -0.2577 0.4781 0.6489 0.034 Uiso calc R 1 . .
C C3 0.0070(7) 0.51242(13) 0.8098(5) 0.0313(9) Uani d . 1 . .
H H3 -0.0570 0.5076 0.9021 0.038 Uiso calc R 1 . .
C C4 0.2236(7) 0.53735(12) 0.8252(6) 0.0300(9) Uani d . 1 . .
C C5 0.3154(6) 0.54421(13) 0.6857(6) 0.0309(9) Uani d . 1 . .
H H5A 0.4591 0.5609 0.6944 0.037 Uiso calc R 1 . .
C C6 0.1973(6) 0.52669(12) 0.5336(5) 0.0245(8) Uani d . 1 . .
H H6 0.2627 0.5313 0.4417 0.029 Uiso calc R 1 . .
C C7 0.3506(8) 0.55689(15) 0.9890(6) 0.0409(11) Uani d . 1 . .
H H7A 0.5230 0.5576 0.9960 0.061 Uiso calc R 1 . .
H H7B 0.3171 0.5377 1.0757 0.061 Uiso calc R 1 . .
H H7C 0.2932 0.5879 1.0000 0.061 Uiso calc R 1 . .
C C8 0.1045(5) 0.40951(11) 0.3035(5) 0.0219(8) Uani d . 1 . .
H H8A 0.1761 0.3855 0.3814 0.026 Uiso calc R 1 . .
H H8B 0.2201 0.4349 0.3119 0.026 Uiso calc R 1 . .
C C9 0.0493(5) 0.39035(10) 0.1331(5) 0.0188(7) Uani d . 1 . .
H H9 -0.0421 0.4132 0.0560 0.023 Uiso calc R 1 . .
C C10 0.2720(5) 0.37409(11) 0.0732(5) 0.0201(7) Uani d . 1 . .
H H10 0.3464 0.3996 0.0237 0.024 Uiso calc R 1 . .
C C11 0.1613(5) 0.33768(11) -0.0543(4) 0.0203(7) Uani d . 1 . .
H H11 0.2793 0.3142 -0.0711 0.024 Uiso calc R 1 . .
C C12 -0.1785(6) 0.33503(13) -0.2688(5) 0.0234(7) Uani d . 1 . .
C C13 -0.0521(5) 0.31694(10) 0.0094(5) 0.0176(7) Uani d . 1 . .
C C14 -0.3723(7) 0.36825(15) -0.3504(5) 0.0363(10) Uani d . 1 . .
H H14A -0.3906 0.3922 -0.2737 0.054 Uiso calc R 1 . .
H H14B -0.5236 0.3519 -0.3856 0.054 Uiso calc R 1 . .
H H14C -0.3271 0.3820 -0.4443 0.054 Uiso calc R 1 . .
C C15 -0.1348(8) 0.29602(17) -0.3803(6) 0.0454(12) Uani d . 1 . .
H H15A -0.0884 0.3088 -0.4753 0.068 Uiso calc R 1 . .
H H15B -0.2813 0.2782 -0.4149 0.068 Uiso calc R 1 . .
H H15C -0.0068 0.2763 -0.3216 0.068 Uiso calc R 1 . .
C C16 -0.0202(5) 0.26825(11) 0.0850(4) 0.0177(7) Uani d . 1 . .
H H16 0.0402 0.2471 0.0109 0.021 Uiso calc R 1 . .
C C17 0.1446(6) 0.26673(11) 0.2511(5) 0.0227(7) Uani d . 1 . .
C C18 -0.1844(5) 0.17379(10) 0.2592(4) 0.0159(6) Uani d . 1 . .
C C19 0.0301(6) 0.14921(11) 0.2676(5) 0.0222(7) Uani d . 1 . .
H H19 0.0925 0.1446 0.1745 0.027 Uiso calc R 1 . .
C C20 0.1489(6) 0.13163(11) 0.4215(5) 0.0252(8) Uani d . 1 . .
H H20 0.2918 0.1147 0.4297 0.030 Uiso calc R 1 . .
C C21 0.0598(6) 0.13870(11) 0.5629(5) 0.0240(8) Uani d . 1 . .
C C22 -0.1557(6) 0.16375(12) 0.5487(5) 0.0258(8) Uani d . 1 . .
H H22 -0.2179 0.1687 0.6418 0.031 Uiso calc R 1 . .
C C23 -0.2790(6) 0.18142(11) 0.3976(5) 0.0212(7) Uani d . 1 . .
H H23 -0.4226 0.1981 0.3891 0.025 Uiso calc R 1 . .
C C24 0.1933(8) 0.12001(14) 0.7275(5) 0.0345(10) Uani d . 1 . .
H H24A 0.3418 0.1054 0.7159 0.052 Uiso calc R 1 . .
H H24B 0.0928 0.0976 0.7662 0.052 Uiso calc R 1 . .
H H24C 0.2304 0.1451 0.8052 0.052 Uiso calc R 1 . .

loop_
_atom_site_aniso_label
_atom_site_aniso_U_11
_atom_site_aniso_U_22
_atom_site_aniso_U_33
_atom_site_aniso_U_12
_atom_site_aniso_U_13
_atom_site_aniso_U_23
S1 0.0172(3) 0.0193(3) 0.0174(5) -0.0009(3) 0.0043(3) -0.0008(3)
S2 0.0184(4) 0.0219(4) 0.0171(5) -0.0002(3) 0.0051(3) -0.0031(3)
N1 0.0297(15) 0.0327(16) 0.030(2) 0.0054(13) 0.0026(15) 0.0022(15)
O1 0.0184(10) 0.0325(13) 0.0280(16) 0.0019(10) 0.0060(11) -0.0039(12)
O2 0.0333(13) 0.0257(11) 0.0195(15) 0.0003(10) 0.0122(12) 0.0025(11)
O3 0.0190(10) 0.0209(11) 0.0250(15) -0.0015(9) 0.0092(10) -0.0048(10)
O4 0.0154(10) 0.0175(10) 0.0292(15) -0.0021(8) 0.0120(10) -0.0044(10)
O5 0.0133(10) 0.0336(13) 0.0263(15) 0.0013(9) 0.0044(10) -0.0012(11)
O6 0.0279(12) 0.0332(12) 0.0208(15) -0.0061(10) 0.0095(12) 0.0024(11)
O7 0.0162(10) 0.0277(12) 0.0160(14) -0.0020(9) -0.0004(10) 0.0049(10)
O8 0.0144(9) 0.0201(10) 0.0253(15) 0.0019(9) 0.0063(10) 0.0009(10)
O9 0.0295(12) 0.0239(11) 0.0186(14) -0.0007(10) 0.0107(11) -0.0050(10)
O10 0.0142(9) 0.0299(11) 0.0238(15) -0.0014(9) 0.0009(10) 0.0019(12)
C1 0.0204(14) 0.0194(14) 0.021(2) 0.0003(12) 0.0069(15) -0.0031(14)
C2 0.0321(18) 0.0293(17) 0.025(2) -0.0092(14) 0.0108(18) 0.0008(16)
C3 0.041(2) 0.0345(19) 0.020(2) -0.0061(16) 0.0082(18) 0.0003(16)
C4 0.036(2) 0.0228(16) 0.031(3) 0.0041(14) 0.0057(18) -0.0008(16)
C5 0.0225(17) 0.0346(19) 0.035(3) -0.0055(15) 0.0051(17) -0.0051(18)
C6 0.0235(16) 0.0269(16) 0.026(2) -0.0009(13) 0.0120(16) -0.0033(15)
C7 0.050(2) 0.036(2) 0.032(3) 0.0001(18) -0.001(2) -0.005(2)
C8 0.0146(13) 0.0243(16) 0.028(2) 0.0017(12) 0.0065(14) -0.0043(15)
C9 0.0149(13) 0.0161(13) 0.026(2) -0.0016(11) 0.0054(14) -0.0006(13)
C10 0.0150(13) 0.0256(15) 0.020(2) -0.0014(12) 0.0055(14) -0.0026(14)
C11 0.0156(14) 0.0270(15) 0.020(2) -0.0012(12) 0.0070(14) -0.0046(14)
C12 0.0213(15) 0.0362(18) 0.0130(19) -0.0070(14) 0.0048(14) -0.0006(15)
C13 0.0138(13) 0.0168(14) 0.022(2) 0.0024(11) 0.0030(13) -0.0015(14)
C14 0.0342(19) 0.043(2) 0.029(3) -0.0029(17) 0.0004(19) 0.0153(19)
C15 0.039(2) 0.062(3) 0.040(3) -0.011(2) 0.018(2) -0.026(2)
C16 0.0134(13) 0.0208(14) 0.0194(19) -0.0005(11) 0.0047(13) -0.0009(13)
C17 0.0215(15) 0.0241(15) 0.024(2) 0.0028(13) 0.0083(16) 0.0011(14)
C18 0.0181(14) 0.0180(14) 0.0123(18) -0.0009(11) 0.0049(14) -0.0020(12)
C19 0.0217(15) 0.0247(15) 0.021(2) 0.0018(13) 0.0055(15) 0.0009(14)
C20 0.0202(15) 0.0239(16) 0.030(2) 0.0010(13) 0.0032(16) 0.0024(15)
C21 0.0273(17) 0.0215(15) 0.018(2) -0.0019(13) -0.0061(16) 0.0020(14)
C22 0.0336(19) 0.0255(16) 0.020(2) 0.0025(14) 0.0090(17) 0.0019(15)
C23 0.0256(16) 0.0247(15) 0.0153(19) 0.0011(13) 0.0087(15) 0.0014(14)
C24 0.041(2) 0.0337(19) 0.021(2) -0.0005(16) -0.0092(19) 0.0051(18)

loop_
_atom_type_symbol
_atom_type_description
_atom_type_scat_dispersion_real
_atom_type_scat_dispersion_imag
_atom_type_scat_source
C C 0.0033 0.0016 'International Tables Vol C Tables 4.2.6.8 and 6.1.1.4'
H H 0.0000 0.0000 'International Tables Vol C Tables 4.2.6.8 and 6.1.1.4'
N N 0.0061 0.0033 'International Tables Vol C Tables 4.2.6.8 and 6.1.1.4'
O O 0.0106 0.0060 'International Tables Vol C Tables 4.2.6.8 and 6.1.1.4'
S S 0.1246 0.1234 'International Tables Vol C Tables 4.2.6.8 and 6.1.1.4'

loop_
_geom_angle_atom_site_label_1
_geom_angle_atom_site_label_2
_geom_angle_atom_site_label_3
_geom_angle_site_symmetry_1
_geom_angle_site_symmetry_3
_geom_angle
_geom_angle_publ_flag
O10 S1 O9 . . 120.29(15) ?
O10 S1 O8 . . 102.76(13) ?
O9 S1 O8 . . 108.47(13) ?
O10 S1 C18 . . 110.50(14) ?
O9 S1 C18 . . 109.72(15) ?
O8 S1 C18 . . 103.57(14) ?
O2 S2 O1 . . 119.71(16) ?
O2 S2 O3 . . 109.48(13) ?
O1 S2 O3 . . 103.49(13) ?
O2 S2 C1 . . 109.25(16) ?
O1 S2 C1 . . 109.28(16) ?
O3 S2 C1 . . 104.48(15) ?
C8 O3 S2 . . 118.17(19) ?
C13 O4 C9 . . 110.4(2) ?
C10 O5 H5 . . 109.5 ?
C11 O6 C12 . . 108.3(3) ?
C13 O7 C12 . . 110.1(2) ?
C16 O8 S1 . . 118.35(17) ?
C6 C1 C2 . . 119.9(4) ?
C6 C1 S2 . . 121.6(3) ?
C2 C1 S2 . . 118.5(3) ?
C3 C2 C1 . . 119.6(3) ?
C3 C2 H2 . . 120.2 ?
C1 C2 H2 . . 120.2 ?
C2 C3 C4 . . 120.8(4) ?
C2 C3 H3 . . 119.6 ?
C4 C3 H3 . . 119.6 ?
C5 C4 C3 . . 118.6(4) ?
C5 C4 C7 . . 121.1(4) ?
C3 C4 C7 . . 120.4(4) ?
C6 C5 C4 . . 121.3(3) ?
C6 C5 H5A . . 119.3 ?
C4 C5 H5A . . 119.3 ?
C1 C6 C5 . . 119.8(3) ?
C1 C6 H6 . . 120.1 ?
C5 C6 H6 . . 120.1 ?
C4 C7 H7A . . 109.5 ?
C4 C7 H7B . . 109.5 ?
H7A C7 H7B . . 109.5 ?
C4 C7 H7C . . 109.5 ?
H7A C7 H7C . . 109.5 ?
H7B C7 H7C . . 109.5 ?
O3 C8 C9 . . 108.9(3) ?
O3 C8 H8A . . 109.9 ?
C9 C8 H8A . . 109.9 ?
O3 C8 H8B . . 109.9 ?
C9 C8 H8B . . 109.9 ?
H8A C8 H8B . . 108.3 ?
O4 C9 C8 . . 108.1(3) ?
O4 C9 C10 . . 104.0(2) ?
C8 C9 C10 . . 114.5(3) ?
O4 C9 H9 . . 110.0 ?
C8 C9 H9 . . 110.0 ?
C10 C9 H9 . . 110.0 ?
O5 C10 C11 . . 111.3(3) ?
O5 C10 C9 . . 108.5(3) ?
C11 C10 C9 . . 101.6(2) ?
O5 C10 H10 . . 111.6 ?
C11 C10 H10 . . 111.6 ?
C9 C10 H10 . . 111.6 ?
O6 C11 C10 . . 109.7(3) ?
O6 C11 C13 . . 102.7(2) ?
C10 C11 C13 . . 104.9(3) ?
O6 C11 H11 . . 112.9 ?
C10 C11 H11 . . 112.9 ?
C13 C11 H11 . . 112.9 ?
O6 C12 O7 . . 104.5(3) ?
O6 C12 C14 . . 109.8(3) ?
O7 C12 C14 . . 108.2(3) ?
O6 C12 C15 . . 111.1(3) ?
O7 C12 C15 . . 109.3(3) ?
C14 C12 C15 . . 113.5(4) ?
O7 C13 O4 . . 111.5(2) ?
O7 C13 C16 . . 108.0(2) ?
O4 C13 C16 . . 108.1(3) ?
O7 C13 C11 . . 105.6(3) ?
O4 C13 C11 . . 105.7(2) ?
C16 C13 C11 . . 117.9(2) ?
C12 C14 H14A . . 109.5 ?
C12 C14 H14B . . 109.5 ?
H14A C14 H14B . . 109.5 ?
C12 C14 H14C . . 109.5 ?
H14A C14 H14C . . 109.5 ?
H14B C14 H14C . . 109.5 ?
C12 C15 H15A . . 109.5 ?
C12 C15 H15B . . 109.5 ?
H15A C15 H15B . . 109.5 ?
C12 C15 H15C . . 109.5 ?
H15A C15 H15C . . 109.5 ?
H15B C15 H15C . . 109.5 ?
O8 C16 C17 . . 107.9(3) ?
O8 C16 C13 . . 106.4(2) ?
C17 C16 C13 . . 113.7(3) ?
O8 C16 H16 . . 109.6 ?
C17 C16 H16 . . 109.6 ?
C13 C16 H16 . . 109.6 ?
N1 C17 C16 . . 177.1(4) ?
C19 C18 C23 . . 122.0(3) ?
C19 C18 S1 . . 119.2(3) ?
C23 C18 S1 . . 118.6(2) ?
C18 C19 C20 . . 117.5(3) ?
C18 C19 H19 . . 121.2 ?
C20 C19 H19 . . 121.2 ?
C21 C20 C19 . . 122.1(3) ?
C21 C20 H20 . . 119.0 ?
C19 C20 H20 . . 119.0 ?
C22 C21 C20 . . 118.4(3) ?
C22 C21 C24 . . 120.6(4) ?
C20 C21 C24 . . 121.0(3) ?
C23 C22 C21 . . 120.9(4) ?
C23 C22 H22 . . 119.5 ?
C21 C22 H22 . . 119.5 ?
C22 C23 C18 . . 119.0(3) ?
C22 C23 H23 . . 120.5 ?
C18 C23 H23 . . 120.5 ?
C21 C24 H24A . . 109.5 ?
C21 C24 H24B . . 109.5 ?
H24A C24 H24B . . 109.5 ?
C21 C24 H24C . . 109.5 ?
H24A C24 H24C . . 109.5 ?
H24B C24 H24C . . 109.5 ?

loop_
_geom_bond_atom_site_label_1
_geom_bond_atom_site_label_2
_geom_bond_site_symmetry_2
_geom_bond_distance
_geom_bond_publ_flag
S1 O10 . 1.427(2) ?
S1 O9 . 1.428(2) ?
S1 O8 . 1.602(2) ?
S1 C18 . 1.741(4) ?
S2 O2 . 1.427(3) ?
S2 O1 . 1.428(2) ?
S2 O3 . 1.578(2) ?
S2 C1 . 1.743(4) ?
N1 C17 . 1.139(5) ?
O3 C8 . 1.467(3) ?
O4 C13 . 1.423(4) ?
O4 C9 . 1.454(3) ?
O5 C10 . 1.406(4) ?
O5 H5 . 0.8200 ?
O6 C11 . 1.415(4) ?
O6 C12 . 1.431(4) ?
O7 C13 . 1.396(4) ?
O7 C12 . 1.438(4) ?
O8 C16 . 1.450(3) ?
C1 C6 . 1.383(4) ?
C1 C2 . 1.401(5) ?
C2 C3 . 1.390(6) ?
C2 H2 . 0.9300 ?
C3 C4 . 1.396(5) ?
C3 H3 . 0.9300 ?
C4 C5 . 1.388(6) ?
C4 C7 . 1.499(6) ?
C5 C6 . 1.386(6) ?
C5 H5A . 0.9300 ?
C6 H6 . 0.9300 ?
C7 H7A . 0.9600 ?
C7 H7B . 0.9600 ?
C7 H7C . 0.9600 ?
C8 C9 . 1.488(5) ?
C8 H8A . 0.9700 ?
C8 H8B . 0.9700 ?
C9 C10 . 1.524(4) ?
C9 H9 . 0.9800 ?
C10 C11 . 1.521(4) ?
C10 H10 . 0.9800 ?
C11 C13 . 1.539(4) ?
C11 H11 . 0.9800 ?
C12 C14 . 1.494(5) ?
C12 C15 . 1.512(5) ?
C13 C16 . 1.530(4) ?
C14 H14A . 0.9600 ?
C14 H14B . 0.9600 ?
C14 H14C . 0.9600 ?
C15 H15A . 0.9600 ?
C15 H15B . 0.9600 ?
C15 H15C . 0.9600 ?
C16 C17 . 1.483(5) ?
C16 H16 . 0.9800 ?
C18 C19 . 1.388(4) ?
C18 C23 . 1.391(5) ?
C19 C20 . 1.399(5) ?
C19 H19 . 0.9300 ?
C20 C21 . 1.394(5) ?
C20 H20 . 0.9300 ?
C21 C22 . 1.394(5) ?
C21 C24 . 1.506(5) ?
C22 C23 . 1.389(5) ?
C22 H22 . 0.9300 ?
C23 H23 . 0.9300 ?
C24 H24A . 0.9600 ?
C24 H24B . 0.9600 ?
C24 H24C . 0.9600 ?

loop_
_geom_hbond_atom_site_label_D
_geom_hbond_atom_site_label_H
_geom_hbond_atom_site_label_A
_geom_hbond_site_symmetry_A
_geom_hbond_distance_DH
_geom_hbond_distance_HA
_geom_hbond_distance_DA
_geom_hbond_angle_DHA
_geom_hbond_publ_flag
O5 H5 O4 1_655 0.82 2.03 2.844(3) 168.7 yes

loop_
_geom_torsion_atom_site_label_1
_geom_torsion_atom_site_label_2
_geom_torsion_atom_site_label_3
_geom_torsion_atom_site_label_4
_geom_torsion_site_symmetry_1
_geom_torsion_site_symmetry_2
_geom_torsion_site_symmetry_3
_geom_torsion_site_symmetry_4
_geom_torsion
_geom_torsion_publ_flag
O2 S2 O3 C8 . . . . 33.2(3) ?
O1 S2 O3 C8 . . . . 161.9(3) ?
C1 S2 O3 C8 . . . . -83.7(3) ?
O10 S1 O8 C16 . . . . -166.0(2) ?
O9 S1 O8 C16 . . . . -37.6(3) ?
C18 S1 O8 C16 . . . . 78.9(3) ?
O2 S2 C1 C6 . . . . -12.2(3) ?
O1 S2 C1 C6 . . . . -144.9(3) ?
O3 S2 C1 C6 . . . . 104.8(3) ?
O2 S2 C1 C2 . . . . 168.0(3) ?
O1 S2 C1 C2 . . . . 35.3(3) ?
O3 S2 C1 C2 . . . . -75.0(3) ?
C6 C1 C2 C3 . . . . 0.8(5) ?
S2 C1 C2 C3 . . . . -179.4(3) ?
C1 C2 C3 C4 . . . . -0.3(6) ?
C2 C3 C4 C5 . . . . 0.1(6) ?
C2 C3 C4 C7 . . . . 179.0(4) ?
C3 C4 C5 C6 . . . . -0.3(6) ?
C7 C4 C5 C6 . . . . -179.2(4) ?
C2 C1 C6 C5 . . . . -1.0(5) ?
S2 C1 C6 C5 . . . . 179.2(3) ?
C4 C5 C6 C1 . . . . 0.8(6) ?
S2 O3 C8 C9 . . . . -100.7(3) ?
C13 O4 C9 C8 . . . . -150.7(2) ?
C13 O4 C9 C10 . . . . -28.7(3) ?
O3 C8 C9 O4 . . . . -67.9(3) ?
O3 C8 C9 C10 . . . . 176.7(3) ?
O4 C9 C10 O5 . . . . -81.1(3) ?
C8 C9 C10 O5 . . . . 36.6(4) ?
O4 C9 C10 C11 . . . . 36.3(3) ?
C8 C9 C10 C11 . . . . 154.0(3) ?
C12 O6 C11 C10 . . . . -140.6(3) ?
C12 O6 C11 C13 . . . . -29.4(3) ?
O5 C10 C11 O6 . . . . -166.2(2) ?
C9 C10 C11 O6 . . . . 78.4(3) ?
O5 C10 C11 C13 . . . . 84.1(3) ?
C9 C10 C11 C13 . . . . -31.3(3) ?
C11 O6 C12 O7 . . . . 29.1(3) ?
C11 O6 C12 C14 . . . . 145.0(3) ?
C11 O6 C12 C15 . . . . -88.6(4) ?
C13 O7 C12 O6 . . . . -16.2(3) ?
C13 O7 C12 C14 . . . . -133.2(3) ?
C13 O7 C12 C15 . . . . 102.7(3) ?
C12 O7 C13 O4 . . . . 112.8(3) ?
C12 O7 C13 C16 . . . . -128.6(3) ?
C12 O7 C13 C11 . . . . -1.6(3) ?
C9 O4 C13 O7 . . . . -105.8(3) ?
C9 O4 C13 C16 . . . . 135.5(3) ?
C9 O4 C13 C11 . . . . 8.4(3) ?
O6 C11 C13 O7 . . . . 18.8(3) ?
C10 C11 C13 O7 . . . . 133.5(3) ?
O6 C11 C13 O4 . . . . -99.5(3) ?
C10 C11 C13 O4 . . . . 15.2(3) ?
O6 C11 C13 C16 . . . . 139.6(3) ?
C10 C11 C13 C16 . . . . -105.7(3) ?
S1 O8 C16 C17 . . . . -92.6(3) ?
S1 O8 C16 C13 . . . . 145.0(2) ?
O7 C13 C16 O8 . . . . -48.4(3) ?
O4 C13 C16 O8 . . . . 72.5(3) ?
C11 C13 C16 O8 . . . . -167.8(3) ?
O7 C13 C16 C17 . . . . -167.0(3) ?
O4 C13 C16 C17 . . . . -46.2(3) ?
C11 C13 C16 C17 . . . . 73.5(4) ?
O10 S1 C18 C19 . . . . 147.6(3) ?
O9 S1 C18 C19 . . . . 12.7(3) ?
O8 S1 C18 C19 . . . . -103.0(3) ?
O10 S1 C18 C23 . . . . -36.9(3) ?
O9 S1 C18 C23 . . . . -171.8(2) ?
O8 S1 C18 C23 . . . . 72.5(3) ?
C23 C18 C19 C20 . . . . 0.7(5) ?
S1 C18 C19 C20 . . . . 176.0(2) ?
C18 C19 C20 C21 . . . . -0.9(5) ?
C19 C20 C21 C22 . . . . 0.6(5) ?
C19 C20 C21 C24 . . . . -179.1(3) ?
C20 C21 C22 C23 . . . . -0.2(5) ?
C24 C21 C22 C23 . . . . 179.5(3) ?
C21 C22 C23 C18 . . . . 0.0(5) ?
C19 C18 C23 C22 . . . . -0.3(5) ?
S1 C18 C23 C22 . . . . -175.7(3) ?

loop_
_cod_related_entry_id
_cod_related_entry_database
_cod_related_entry_code
1 ChemSpider 24743122
